data_4507608
loop_
_publ_author_name
'Bhardwaj, Rajni M.'
'Price, Louise S.'
'Price, Sarah L.'
'Reutzel-Edens, Susan M.'
'Miller, Gary J.'
'Oswald, Iain D. H.'
'Johnston, Blair F.'
'Florence, Alastair J.'

_publ_section_title
;
 Exploring the Experimental and Computed Crystal Energy Landscape of
 Olanzapine
;
_journal_issue 4
_journal_name_full 'Crystal Growth &amp; Design'
_journal_page_first 1602
_journal_paper_doi 10.1021/cg301826s
_journal_volume 13
_journal_year 2013
_chemical_formula_moiety 'C17 H20 N4 S, 0.5(C3 H8 O2), (H2 O)'
_chemical_formula_sum 'C18.5 H26 N4 O2 S'
_chemical_formula_weight 368.49
_chemical_name_common 'olanzapine 2-methoxyethanol hydrate'
_chemical_name_systematic
;
 ?
;
_space_group_IT_number 15
_symmetry_cell_setting monoclinic
_symmetry_space_group_name_Hall '-C 2yc'
_symmetry_space_group_name_H-M 'C 1 2/c 1'
_atom_sites_solution_hydrogens geom
_atom_sites_solution_primary direct
_atom_sites_solution_secondary difmap
_audit_creation_method SHELXL-97
_cell_angle_alpha 90.00
_cell_angle_beta 126.8720(10)
_cell_angle_gamma 90.00
_cell_formula_units_Z 8
_cell_length_a 25.0869(8)
_cell_length_b 12.3821(4)
_cell_length_c 15.1983(5)
_cell_measurement_reflns_used 9316
_cell_measurement_temperature 123(2)
_cell_measurement_theta_max 28.88
_cell_measurement_theta_min 2.68
_cell_volume 3776.7(2)
_computing_cell_refinement 'Bruker SAINT'
_computing_data_collection 'Bruker APEX2'
_computing_data_reduction 'Bruker SAINT'
_computing_molecular_graphics 'Bruker SHELXTL'
_computing_publication_material 'Bruker SHELXTL'
_computing_structure_refinement 'SHELXL-97 (Sheldrick, 2008)'
_computing_structure_solution 'SHELXS-97 (Sheldrick, 2008)'
_diffrn_ambient_temperature 123(2)
_diffrn_measured_fraction_theta_full 0.999
_diffrn_measured_fraction_theta_max 0.999
_diffrn_radiation_monochromator graphite
_diffrn_radiation_source 'fine-focus sealed tube'
_diffrn_radiation_type MoK\a
_diffrn_radiation_wavelength 0.71073
_diffrn_reflns_av_R_equivalents 0.0294
_diffrn_reflns_av_sigmaI/netI 0.0213
_diffrn_reflns_limit_h_max 30
_diffrn_reflns_limit_h_min -30
_diffrn_reflns_limit_k_max 15
_diffrn_reflns_limit_k_min -14
_diffrn_reflns_limit_l_max 18
_diffrn_reflns_limit_l_min -18
_diffrn_reflns_number 26974
_diffrn_reflns_theta_full 26.00
_diffrn_reflns_theta_max 26.00
_diffrn_reflns_theta_min 2.12
_exptl_absorpt_coefficient_mu 0.192
_exptl_absorpt_correction_T_max 0.7461
_exptl_absorpt_correction_T_min 0.6974
_exptl_absorpt_correction_type multi-scan
_exptl_absorpt_process_details SADABS
_exptl_crystal_colour yellow
_exptl_crystal_density_diffrn 1.296
_exptl_crystal_density_method 'not measured'
_exptl_crystal_description plate
_exptl_crystal_F_000 1576
_exptl_crystal_size_max 0.24
_exptl_crystal_size_mid 0.18
_exptl_crystal_size_min 0.05
_refine_diff_density_max 1.430
_refine_diff_density_min -1.122
_refine_diff_density_rms 0.082
_refine_ls_extinction_method none
_refine_ls_goodness_of_fit_ref 1.036
_refine_ls_hydrogen_treatment mixed
_refine_ls_matrix_type full
_refine_ls_number_parameters 236
_refine_ls_number_reflns 3722
_refine_ls_number_restraints 13
_refine_ls_restrained_S_all 1.382
_refine_ls_R_factor_all 0.0802
_refine_ls_R_factor_gt 0.0682
_refine_ls_shift/su_max 0.001
_refine_ls_shift/su_mean 0.000
_refine_ls_structure_factor_coef Fsqd
_refine_ls_weighting_details 'calc w=1/[\s^2^(Fo^2^)+(0.0950P)^2^+17.6227P] where P=(Fo^2^+2Fc^2^)/3'
_refine_ls_weighting_scheme calc
_refine_ls_wR_factor_gt 0.1790
_refine_ls_wR_factor_ref 0.1905
_reflns_number_gt 3105
_reflns_number_total 3722
_reflns_threshold_expression >2\s(I)
_cod_data_source_file cg301826s_si_002.cif
_cod_data_source_block olanzapine_2-methoxyethanol_hydrate
_cod_depositor_comments
;
The following automatic conversions were performed:

'_symmetry_cell_setting' value 'Monoclinic' changed to 'monoclinic'
according to /home/saulius/struct/CIF-dictionaries/cif_core.dic
dictionary named 'cif_core.dic' version 2.4.2 from 2011-04-26.

Automatic conversion script
Id: cif_fix_values 1891 2012-01-12 08:04:46Z andrius 
;
_cod_original_sg_symbol_H-M C2/c
_cod_original_formula_sum 'C18.50 H26 N4 O2 S'
_cod_database_code 4507608

loop_
_symmetry_equiv_pos_as_xyz
'x, y, z'
'-x, y, -z+1/2'
'x+1/2, y+1/2, z'
'-x+1/2, y+1/2, -z+1/2'
'-x, -y, -z'
'x, -y, z-1/2'
'-x+1/2, -y+1/2, -z'
'x+1/2, -y+1/2, z-1/2'

loop_
_atom_site_label
_atom_site_type_symbol
_atom_site_fract_x
_atom_site_fract_y
_atom_site_fract_z
_atom_site_U_iso_or_equiv
_atom_site_adp_type
_atom_site_occupancy
_atom_site_symmetry_multiplicity
_atom_site_calc_flag
_atom_site_refinement_flags
_atom_site_disorder_assembly
_atom_site_disorder_group
O1W O 0.31791(16) 0.2498(3) 0.5338(3) 0.0339(7) Uiso 1 1 d D . .
S1 S 0.20978(5) 0.86879(8) 0.73814(8) 0.0254(3) Uani 1 1 d . . .
N2 N 0.32777(16) 0.6217(3) 0.6818(3) 0.0224(7) Uani 1 1 d D . .
C5 C 0.26464(19) 0.6417(3) 0.6214(3) 0.0210(8) Uani 1 1 d . . .
N3 N 0.22290(16) 0.5803(3) 0.5285(3) 0.0228(7) Uani 1 1 d . . .
C2 C 0.25519(18) 0.7609(3) 0.7420(3) 0.0212(8) Uani 1 1 d . . .
C7 C 0.15921(19) 0.8724(3) 0.5950(3) 0.0230(8) Uani 1 1 d . . .
C6 C 0.17785(19) 0.7951(3) 0.5555(3) 0.0216(8) Uani 1 1 d . . .
H6 H 0.1564 0.7847 0.4792 0.026 Uiso 1 1 calc R . .
C1 C 0.23275(18) 0.7302(3) 0.6389(3) 0.0202(8) Uani 1 1 d . . .
N1 N 0.31163(16) 0.7189(3) 0.8397(3) 0.0236(7) Uani 1 1 d D . .
N4 N 0.14024(19) 0.4412(3) 0.3444(3) 0.0298(8) Uani 1 1 d . . .
C4 C 0.37612(18) 0.6887(3) 0.7694(3) 0.0213(8) Uani 1 1 d . . .
C16 C 0.15761(19) 0.5457(3) 0.4964(3) 0.0250(9) Uani 1 1 d . . .
H16A H 0.1383 0.6029 0.5150 0.030 Uiso 1 1 calc R . .
H16B H 0.1627 0.4796 0.5374 0.030 Uiso 1 1 calc R . .
C12 C 0.43625(19) 0.7010(3) 0.7832(3) 0.0247(8) Uani 1 1 d . . .
H12 H 0.4410 0.6692 0.7314 0.030 Uiso 1 1 calc R . .
C3 C 0.37101(19) 0.7341(3) 0.8490(3) 0.0222(8) Uani 1 1 d . . .
C15 C 0.1114(2) 0.5233(3) 0.3740(3) 0.0303(9) Uani 1 1 d . . .
H15A H 0.0678 0.4977 0.3533 0.036 Uiso 1 1 calc R . .
H15B H 0.1038 0.5907 0.3330 0.036 Uiso 1 1 calc R . .
C13 C 0.2520(2) 0.5004(3) 0.4980(3) 0.0255(9) Uani 1 1 d . . .
H13A H 0.2601 0.4322 0.5384 0.031 Uiso 1 1 calc R . .
H13B H 0.2952 0.5271 0.5182 0.031 Uiso 1 1 calc R . .
C11 C 0.4888(2) 0.7586(4) 0.8709(3) 0.0292(9) Uani 1 1 d . . .
H11 H 0.5288 0.7675 0.8778 0.035 Uiso 1 1 calc R . .
C9 C 0.4245(2) 0.7906(4) 0.9377(3) 0.0289(9) Uani 1 1 d . . .
H9 H 0.4209 0.8210 0.9913 0.035 Uiso 1 1 calc R . .
C8 C 0.1050(2) 0.9552(4) 0.5325(4) 0.0305(10) Uani 1 1 d . . .
H8A H 0.0677 0.9358 0.5340 0.046 Uiso 1 1 calc R . .
H8B H 0.0897 0.9576 0.4561 0.046 Uiso 1 1 calc R . .
H8C H 0.1223 1.0262 0.5665 0.046 Uiso 1 1 calc R . .
C10 C 0.4831(2) 0.8030(4) 0.9482(3) 0.0326(10) Uani 1 1 d . . .
H10 H 0.5194 0.8420 1.0087 0.039 Uiso 1 1 calc R . .
C14 C 0.2050(2) 0.4800(4) 0.3759(4) 0.0318(10) Uani 1 1 d . . .
H14A H 0.1985 0.5476 0.3358 0.038 Uiso 1 1 calc R . .
H14B H 0.2246 0.4255 0.3552 0.038 Uiso 1 1 calc R . .
C17 C 0.0957(3) 0.4176(4) 0.2268(4) 0.0457(13) Uani 1 1 d . . .
H17A H 0.1156 0.3615 0.2093 0.069 Uiso 1 1 calc R . .
H17B H 0.0888 0.4833 0.1851 0.069 Uiso 1 1 calc R . .
H17C H 0.0528 0.3921 0.2070 0.069 Uiso 1 1 calc R . .
C1S C 0.4440(4) 0.4081(8) 0.7892(8) 0.018(2) Uiso 0.50 1 d PD A -1
H1S1 H 0.4531 0.3318 0.8135 0.021 Uiso 0.50 1 calc PR A -1
H1S2 H 0.4479 0.4552 0.8454 0.021 Uiso 0.50 1 calc PR A -1
O1S O 0.3832(3) 0.4234(6) 0.6802(5) 0.0391(15) Uiso 0.50 1 d PD A -1
H1S H 0.3702 0.4875 0.6732 0.059 Uiso 0.50 1 calc PRD A -1
C2S C 0.4822(3) 0.4471(5) 0.7500(5) 0.0105(13) Uiso 0.50 1 d PD A -1
H2S1 H 0.4542 0.4978 0.6881 0.013 Uiso 0.50 1 calc PR A -1
H2S2 H 0.5219 0.4871 0.8101 0.013 Uiso 0.50 1 calc PR A -1
O3S O 0.5036(5) 0.3587(7) 0.7138(8) 0.076(3) Uiso 0.50 1 d PD A -1
C3S C 0.5661(7) 0.3945(14) 0.7294(15) 0.063(6) Uiso 0.50 1 d PD A -1
H3S1 H 0.5817 0.3367 0.7060 0.095 Uiso 0.50 1 calc PR A -1
H3S2 H 0.6006 0.4108 0.8073 0.095 Uiso 0.50 1 calc PR A -1
H3S3 H 0.5567 0.4593 0.6852 0.095 Uiso 0.50 1 calc PR A -1
H1W H 0.348(2) 0.298(4) 0.576(5) 0.095 Uiso 1 1 d D . .
H2W H 0.338(3) 0.192(3) 0.569(5) 0.095 Uiso 1 1 d D . .
H1N H 0.313(2) 0.735(4) 0.895(3) 0.024(12) Uiso 1 1 d D . .

loop_
_atom_site_aniso_label
_atom_site_aniso_U_11
_atom_site_aniso_U_22
_atom_site_aniso_U_33
_atom_site_aniso_U_23
_atom_site_aniso_U_13
_atom_site_aniso_U_12
S1 0.0245(5) 0.0287(6) 0.0214(5) -0.0040(4) 0.0130(4) 0.0023(4)
N2 0.0220(16) 0.0219(17) 0.0194(16) -0.0003(13) 0.0104(14) 0.0008(13)
C5 0.0246(19) 0.0191(19) 0.0192(18) -0.0004(15) 0.0130(16) -0.0022(15)
N3 0.0226(16) 0.0208(17) 0.0225(17) -0.0064(13) 0.0122(14) -0.0041(13)
C2 0.0198(18) 0.0215(19) 0.0213(19) -0.0024(15) 0.0118(16) -0.0018(15)
C7 0.0204(18) 0.024(2) 0.0209(19) -0.0014(16) 0.0105(16) -0.0012(15)
C6 0.0201(18) 0.0215(19) 0.0189(18) -0.0034(15) 0.0094(16) -0.0039(15)
C1 0.0188(17) 0.0200(19) 0.0194(18) -0.0015(15) 0.0101(15) -0.0025(14)
N1 0.0245(17) 0.0286(18) 0.0166(16) 0.0002(14) 0.0118(14) 0.0011(14)
N4 0.038(2) 0.0186(17) 0.0191(17) -0.0018(13) 0.0097(16) -0.0011(15)
C4 0.0201(18) 0.0183(19) 0.0174(18) 0.0035(15) 0.0070(15) 0.0035(14)
C16 0.0230(19) 0.021(2) 0.025(2) -0.0043(16) 0.0115(17) -0.0031(15)
C12 0.0223(19) 0.026(2) 0.0209(19) 0.0045(16) 0.0102(17) 0.0039(16)
C3 0.0213(18) 0.0217(19) 0.0173(18) 0.0043(15) 0.0083(16) 0.0028(15)
C15 0.028(2) 0.022(2) 0.025(2) -0.0015(17) 0.0075(18) 0.0003(16)
C13 0.029(2) 0.020(2) 0.029(2) -0.0058(16) 0.0181(18) -0.0045(16)
C11 0.0175(19) 0.035(2) 0.025(2) 0.0036(18) 0.0073(17) 0.0010(17)
C9 0.028(2) 0.032(2) 0.0167(19) -0.0009(17) 0.0080(17) 0.0022(17)
C8 0.028(2) 0.027(2) 0.029(2) 0.0001(17) 0.0132(19) 0.0055(17)
C10 0.024(2) 0.037(2) 0.020(2) -0.0037(18) 0.0042(17) -0.0026(18)
C14 0.048(3) 0.022(2) 0.029(2) -0.0041(17) 0.025(2) -0.0036(19)
C17 0.056(3) 0.033(3) 0.021(2) -0.0030(19) 0.008(2) 0.004(2)

loop_
_atom_type_symbol
_atom_type_description
_atom_type_scat_dispersion_real
_atom_type_scat_dispersion_imag
_atom_type_scat_source
C C 0.0033 0.0016 'International Tables Vol C Tables 4.2.6.8 and 6.1.1.4'
H H 0.0000 0.0000 'International Tables Vol C Tables 4.2.6.8 and 6.1.1.4'
N N 0.0061 0.0033 'International Tables Vol C Tables 4.2.6.8 and 6.1.1.4'
S S 0.1246 0.1234 'International Tables Vol C Tables 4.2.6.8 and 6.1.1.4'
O O 0.0106 0.0060 'International Tables Vol C Tables 4.2.6.8 and 6.1.1.4'

loop_
_geom_angle_atom_site_label_1
_geom_angle_atom_site_label_2
_geom_angle_atom_site_label_3
_geom_angle
H1W O1W H2W 101(2)
C2 S1 C7 91.94(19)
C5 N2 C4 123.4(3)
N2 C5 N3 118.5(3)
N2 C5 C1 125.6(4)
N3 C5 C1 115.8(3)
C5 N3 C13 118.9(3)
C5 N3 C16 120.9(3)
C13 N3 C16 111.6(3)
C1 C2 N1 125.0(4)
C1 C2 S1 111.4(3)
N1 C2 S1 123.3(3)
C6 C7 C8 128.7(4)
C6 C7 S1 110.4(3)
C8 C7 S1 120.9(3)
C7 C6 C1 114.2(3)
C7 C6 H6 122.9
C1 C6 H6 122.9
C2 C1 C6 112.1(3)
C2 C1 C5 121.3(3)
C6 C1 C5 126.6(3)
C2 N1 C3 113.0(3)
C2 N1 H1N 112(3)
C3 N1 H1N 117(3)
C17 N4 C15 111.0(4)
C17 N4 C14 110.4(4)
C15 N4 C14 109.0(3)
C12 C4 C3 118.2(4)
C12 C4 N2 116.3(3)
C3 C4 N2 125.2(3)
N3 C16 C15 110.0(3)
N3 C16 H16A 109.7
C15 C16 H16A 109.7
N3 C16 H16B 109.7
C15 C16 H16B 109.7
H16A C16 H16B 108.2
C11 C12 C4 121.2(4)
C11 C12 H12 119.4
C4 C12 H12 119.4
C9 C3 C4 120.1(4)
C9 C3 N1 120.5(4)
C4 C3 N1 119.4(3)
N4 C15 C16 110.4(3)
N4 C15 H15A 109.6
C16 C15 H15A 109.6
N4 C15 H15B 109.6
C16 C15 H15B 109.6
H15A C15 H15B 108.1
N3 C13 C14 109.5(3)
N3 C13 H13A 109.8
C14 C13 H13A 109.8
N3 C13 H13B 109.8
C14 C13 H13B 109.8
H13A C13 H13B 108.2
C10 C11 C12 120.0(4)
C10 C11 H11 120.0
C12 C11 H11 120.0
C10 C9 C3 120.4(4)
C10 C9 H9 119.8
C3 C9 H9 119.8
C7 C8 H8A 109.5
C7 C8 H8B 109.5
H8A C8 H8B 109.5
C7 C8 H8C 109.5
H8A C8 H8C 109.5
H8B C8 H8C 109.5
C11 C10 C9 120.1(4)
C11 C10 H10 120.0
C9 C10 H10 120.0
N4 C14 C13 110.5(3)
N4 C14 H14A 109.6
C13 C14 H14A 109.6
N4 C14 H14B 109.6
C13 C14 H14B 109.6
H14A C14 H14B 108.1
N4 C17 H17A 109.5
N4 C17 H17B 109.5
H17A C17 H17B 109.5
N4 C17 H17C 109.5
H17A C17 H17C 109.5
H17B C17 H17C 109.5
O1S C1S C2S 89.4(5)
O1S C1S H1S1 113.7
C2S C1S H1S1 113.7
O1S C1S H1S2 113.7
C2S C1S H1S2 113.7
H1S1 C1S H1S2 111.0
O3S C2S C1S 112.2(6)
O3S C2S H2S1 109.2
C1S C2S H2S1 109.2
O3S C2S H2S2 109.2
C1S C2S H2S2 109.2
H2S1 C2S H2S2 107.9
C2S O3S C3S 107.6(8)
O3S C3S H3S1 109.5
O3S C3S H3S2 109.5
H3S1 C3S H3S2 109.5
O3S C3S H3S3 109.5
H3S1 C3S H3S3 109.5
H3S2 C3S H3S3 109.5

loop_
_geom_bond_atom_site_label_1
_geom_bond_atom_site_label_2
_geom_bond_distance
O1W H1W 0.866(13)
O1W H2W 0.859(14)
S1 C2 1.734(4)
S1 C7 1.741(4)
N2 C5 1.291(5)
N2 C4 1.412(5)
C5 N3 1.376(5)
C5 C1 1.472(5)
N3 C13 1.459(5)
N3 C16 1.465(5)
C2 C1 1.364(5)
C2 N1 1.398(5)
C7 C6 1.354(6)
C7 C8 1.500(6)
C6 C1 1.433(5)
C6 H6 0.9500
N1 C3 1.421(5)
N1 H1N 0.85(2)
N4 C17 1.460(5)
N4 C15 1.467(6)
N4 C14 1.472(6)
C4 C12 1.401(5)
C4 C3 1.408(6)
C16 C15 1.515(6)
C16 H16A 0.9900
C16 H16B 0.9900
C12 C11 1.383(6)
C12 H12 0.9500
C3 C9 1.391(6)
C15 H15A 0.9900
C15 H15B 0.9900
C13 C14 1.508(6)
C13 H13A 0.9900
C13 H13B 0.9900
C11 C10 1.380(6)
C11 H11 0.9500
C9 C10 1.390(6)
C9 H9 0.9500
C8 H8A 0.9800
C8 H8B 0.9800
C8 H8C 0.9800
C10 H10 0.9500
C14 H14A 0.9900
C14 H14B 0.9900
C17 H17A 0.9800
C17 H17B 0.9800
C17 H17C 0.9800
C1S O1S 1.440(9)
C1S C2S 1.479(8)
C1S H1S1 0.9900
C1S H1S2 0.9900
O1S H1S 0.8400
C2S O3S 1.463(8)
C2S H2S1 0.9900
C2S H2S2 0.9900
O3S C3S 1.506(10)
C3S H3S1 0.9800
C3S H3S2 0.9800
C3S H3S3 0.9800

loop_
_geom_torsion_atom_site_label_1
_geom_torsion_atom_site_label_2
_geom_torsion_atom_site_label_3
_geom_torsion_atom_site_label_4
_geom_torsion
C4 N2 C5 N3 170.5(3)
C4 N2 C5 C1 -5.2(6)
N2 C5 N3 C13 -4.0(5)
C1 C5 N3 C13 172.1(3)
N2 C5 N3 C16 140.9(4)
C1 C5 N3 C16 -43.0(5)
C7 S1 C2 C1 0.4(3)
C7 S1 C2 N1 174.5(3)
C2 S1 C7 C6 -0.5(3)
C2 S1 C7 C8 -179.1(3)
C8 C7 C6 C1 179.0(4)
S1 C7 C6 C1 0.5(4)
N1 C2 C1 C6 -174.1(4)
S1 C2 C1 C6 -0.1(4)
N1 C2 C1 C5 4.6(6)
S1 C2 C1 C5 178.6(3)
C7 C6 C1 C2 -0.3(5)
C7 C6 C1 C5 -178.9(4)
N2 C5 C1 C2 -37.6(6)
N3 C5 C1 C2 146.6(4)
N2 C5 C1 C6 140.9(4)
N3 C5 C1 C6 -34.9(5)
C1 C2 N1 C3 59.1(5)
S1 C2 N1 C3 -114.2(3)
C5 N2 C4 C12 -142.4(4)
C5 N2 C4 C3 44.3(6)
C5 N3 C16 C15 156.0(4)
C13 N3 C16 C15 -56.8(4)
C3 C4 C12 C11 -1.7(6)
N2 C4 C12 C11 -175.5(4)
C12 C4 C3 C9 0.8(6)
N2 C4 C3 C9 174.0(4)
C12 C4 C3 N1 -177.3(3)
N2 C4 C3 N1 -4.2(6)
C2 N1 C3 C9 121.7(4)
C2 N1 C3 C4 -60.1(5)
C17 N4 C15 C16 179.1(4)
C14 N4 C15 C16 -59.1(4)
N3 C16 C15 N4 57.5(5)
C5 N3 C13 C14 -154.7(3)
C16 N3 C13 C14 57.4(4)
C4 C12 C11 C10 1.6(6)
C4 C3 C9 C10 0.1(6)
N1 C3 C9 C10 178.3(4)
C12 C11 C10 C9 -0.5(7)
C3 C9 C10 C11 -0.3(7)
C17 N4 C14 C13 -177.8(4)
C15 N4 C14 C13 60.0(4)
N3 C13 C14 N4 -58.9(4)
O1S C1S C2S O3S -92.8(8)
C1S C2S O3S C3S -152.6(10)
